data_2006360
loop_
_publ_author_name
'James, Sian C.'
'Norman, Nicholas C.'
'Orpen, A. Guy'
'Quayle, Michael J.'

_publ_section_title
;
 Tetrahydrofuran Adducts of a Chlorobismuthate(III) Anion and Antimony
 Triiodide
;
_journal_issue 8
_journal_name_full 'Acta Crystallographica Section C'
_journal_page_first 1024
_journal_page_last 1027
_journal_paper_doi 10.1107/S0108270197004009
_journal_volume 53
_journal_year 1997
_chemical_formula_iupac '[Li (C4 H8 O)4][Bi2 Cl8 (C4 H8 O)]'
_chemical_formula_structural '[Bi2 (\m-Cl)2 (Cl)8 (thf)] [Li(thf)4]'
_chemical_formula_sum 'C20 H40 Bi Cl4 Li O5'
_chemical_formula_weight 718.24
_chemical_name_systematic
;
Bis(Tetra(thf))lithium(I) Tetrachloro di(\m-chloro) bis(thf)dibismuthate(III)
;
_space_group_IT_number 14
_symmetry_cell_setting monoclinic
_symmetry_space_group_name_Hall '-P 2yn'
_symmetry_space_group_name_H-M 'P 1 21/n 1'
_audit_creation_method SHELXL
_cell_angle_alpha 90.00
_cell_angle_beta 104.24(2)
_cell_angle_gamma 90.00
_cell_formula_units_Z 4
_cell_length_a 10.598(2)
_cell_length_b 24.577(3)
_cell_length_c 11.378(4)
_cell_measurement_reflns_used 72
_cell_measurement_temperature 173(2)
_cell_measurement_theta_max 50
_cell_measurement_theta_min 5
_cell_volume 2872.5(12)
_computing_cell_refinement 'SAINT (Siemens, 1995)'
_computing_data_collection 'SMART (Siemens, 1995)'
_computing_data_reduction SAINT
_computing_molecular_graphics SHELXTL-Plus
_computing_publication_material SHELXTL-Plus
_computing_structure_refinement SHELXTL-Plus
_computing_structure_solution 'SHELXTL-Plus (Sheldrick, 1995)'
_diffrn_ambient_temperature 173(2)
_diffrn_detector_area_resol_mean 60
_diffrn_measured_fraction_theta_max 97
_diffrn_measurement_device 'Siemens SMART area detector'
_diffrn_measurement_method '\w rotation with narrow frame'
_diffrn_radiation_monochromator graphite
_diffrn_radiation_source 'fine-focus sealed tube'
_diffrn_radiation_type MoK\a
_diffrn_radiation_wavelength 0.71073
_diffrn_reflns_av_R_equivalents 0.1286
_diffrn_reflns_av_sigmaI/netI 0.1756
_diffrn_reflns_limit_h_max 11
_diffrn_reflns_limit_h_min -12
_diffrn_reflns_limit_k_max 29
_diffrn_reflns_limit_k_min -19
_diffrn_reflns_limit_l_max 13
_diffrn_reflns_limit_l_min -13
_diffrn_reflns_number 13321
_diffrn_reflns_theta_full 49.91
_diffrn_reflns_theta_max 25.02
_diffrn_reflns_theta_min 2.35
_exptl_absorpt_coefficient_mu 6.535
_exptl_absorpt_correction_T_max 0.0955
_exptl_absorpt_correction_T_min 0.0441
_exptl_absorpt_correction_type 'SADABS (Sheldrick, 1996)'
_exptl_crystal_colour clear
_exptl_crystal_density_diffrn 1.661
_exptl_crystal_density_method 'not measured'
_exptl_crystal_description block
_exptl_crystal_F_000 1416
_exptl_crystal_size_max 0.3
_exptl_crystal_size_mid 0.3
_exptl_crystal_size_min 0.2
_refine_diff_density_max '1.79  (0.91 \%A from Bi1)'
_refine_diff_density_min '-2.07  (0.36 \%A from Bi1)'
_refine_ls_extinction_method none
_refine_ls_goodness_of_fit_all 0.854
_refine_ls_goodness_of_fit_obs 0.994
_refine_ls_hydrogen_treatment 'H atoms: see text'
_refine_ls_matrix_type full
_refine_ls_number_parameters 280
_refine_ls_number_reflns 5039
_refine_ls_number_restraints 0
_refine_ls_restrained_S_all 0.854
_refine_ls_restrained_S_obs 0.994
_refine_ls_R_factor_all 0.1236
_refine_ls_R_factor_obs .0498
_refine_ls_shift/esd_max -0.015
_refine_ls_shift/esd_mean 0.002
_refine_ls_structure_factor_coef Fsqd
_refine_ls_weighting_details 'w = 1/[\s^2^(Fo^2^)+(0.021P)^2^] where P=[max(Fo^2^,0)+2Fc^2^]/3'
_refine_ls_weighting_scheme calc
_refine_ls_wR_factor_all 0.0863
_refine_ls_wR_factor_obs .0716
_reflns_number_observed 2685
_reflns_number_total 5039
_reflns_observed_criterion >2sigma(I)
_cod_data_source_file bm1150.cif
_cod_data_source_block 1
_cod_depositor_comments
;
The following automatic conversions were performed:

'_refine_ls_weighting_scheme' value 'calc w =
1/[\s^2^(Fo^2^)+(0.021P)^2^] where P=[max(Fo^2^,0)+2Fc^2^]/3' was
changed to 'calc'. New tag '_refine_ls_weighting_details' was
created. The value of the new tag was set to 'w =
1/[\s^2^(Fo^2^)+(0.021P)^2^] where P=[max(Fo^2^,0)+2Fc^2^]/3'.

Automatic conversion script
Id: cif_fix_values 3143 2015-03-26 13:38:13Z robertas 
;
_cod_original_cell_volume 2872.7(12)
_cod_original_sg_symbol_H-M 'P 21/n'
_cod_original_formula_sum 'C20 H40 Bi1 Cl4 Li O5'
_cod_database_code 2006360

loop_
_symmetry_equiv_pos_as_xyz
'x, y, z'
'-x+1/2, y+1/2, -z+1/2'
'-x, -y, -z'
'x-1/2, -y-1/2, z-1/2'

loop_
_atom_site_aniso_label
_atom_site_aniso_U_11
_atom_site_aniso_U_22
_atom_site_aniso_U_33
_atom_site_aniso_U_12
_atom_site_aniso_U_13
_atom_site_aniso_U_23
Bi1 .0478(2) .0301(2) .0313(2) -.0082(2) .0046(2) .0019(2)
Cl1 .062(2) .064(2) .051(2) .0114(15) .009(2) .000(2)
Cl2 .081(2) .059(2) .040(2) -.027(2) -.002(2) .013(2)
Cl3 .073(2) .048(2) .047(2) -.0136(15) .015(2) .0136(14)
Cl4 .058(2) .050(2) .045(2) -.0045(13) -.002(2) -.0040(14)
Li1 .078(15) .054(11) .051(15) .027(11) .020(12) .007(10)
O1 .087(6) .039(4) .038(5) .018(4) .015(5) .005(4)
O2 .085(7) .036(4) .065(6) .002(4) .026(5) .003(4)
O3 .058(6) .050(4) .046(6) -.002(4) .011(5) .010(4)
O4 .082(6) .081(6) .037(6) .036(5) .015(5) .004(5)
O5 .134(8) .050(5) .029(6) .034(5) -.009(5) -.004(4)
C11 .076(9) .042(6) .033(7) .011(6) .012(7) .003(6)
C12 .227(19) .089(11) .079(11) .074(12) .103(13) .031(9)
C13 .128(13) .063(9) .063(10) .026(8) .038(10) .005(8)
C14 .101(10) .037(6) .037(8) .004(6) .021(8) .001(6)
C21 .115(12) .036(7) .114(12) .005(8) .041(10) -.007(8)
C22 .108(13) .067(11) .113(14) -.010(9) .018(11) .013(9)
C23 .089(12) .106(12) .101(13) .022(9) .041(10) .032(11)
C24 .064(9) .055(7) .069(10) .007(7) .008(8) -.004(7)
C31 .080(10) .044(7) .058(10) -.005(6) -.001(9) -.001(7)
C32 .172(17) .078(10) .042(10) .009(11) .014(11) .004(8)
C33 .120(13) .053(8) .087(12) .000(8) .045(11) .004(8)
C34 .062(10) .076(9) .114(13) .012(8) .025(10) .031(10)
C41 .131(13) .075(9) .048(9) .052(9) .034(9) .008(8)
C42 .126(14) .23(2) .070(13) .116(14) .021(11) -.006(14)
C43 .101(11) .117(11) .038(9) .066(10) .004(9) -.004(9)
C44 .096(11) .099(10) .041(9) .040(9) .013(8) .019(8)
C51 .117(12) .073(10) .051(10) .012(9) .013(9) -.017(8)
C52 .093(11) .060(9) .080(12) -.024(8) .026(10) -.012(9)
C54 .129(12) .073(10) .062(10) .033(10) .018(9) .029(9)
C53 .131(14) .054(8) .111(15) .018(9) -.019(12) -.015(10)

loop_
_atom_site_label
_atom_site_fract_x
_atom_site_fract_y
_atom_site_fract_z
_atom_site_U_iso_or_equiv
_atom_site_thermal_displace_type
_atom_site_calc_flag
_atom_site_refinement_flags
_atom_site_occupancy
_atom_site_disorder_group
_atom_site_type_symbol
Bi1 .84344(4) .938365(14) .46489(4) .03731(13) Uani d . 1 . Bi
Cl1 .9818(3) .85929(11) .4205(3) .0597(8) Uani d . 1 . Cl
Cl2 1.0468(3) .97858(11) .6650(2) .0628(9) Uani d . 1 . Cl
Cl3 .7437(3) .87861(10) .6035(3) .0557(8) Uani d . 1 . Cl
Cl4 .6527(3) .92008(10) .2797(2) .0535(8) Uani d . 1 . Cl
Li1 .1679(19) .8303(7) .0091(17) .060(6) Uani d . 1 . Li
O1 .1399(7) .7915(3) -.1436(6) .055(2) Uani d . 1 . O
O2 .3184(8) .8753(3) .0255(7) .061(2) Uani d . 1 . O
O3 .1837(8) .7816(3) .1420(7) .052(2) Uani d . 1 . O
O4 .0200(7) .8765(3) .0055(7) .067(2) Uani d . 1 . O
O5 .6937(8) 1.0131(3) .5165(7) .076(3) Uani d . 1 . O
C11 .1318(11) .8168(4) -.2573(9) .050(3) Uani d . 1 . C
H11A .1750(11) .8528(4) -.2457(9) .060 Uiso calc R 1 . H
H11B .0396(11) .8220(4) -.3012(9) .060 Uiso calc R 1 . H
C12 .1978(16) .7804(5) -.3259(12) .120(6) Uani d . 1 . C
H12A .1443(16) .7759(5) -.4098(12) .144 Uiso calc R 1 . H
H12B .2832(16) .7958(5) -.3292(12) .144 Uiso calc R 1 . H
C13 .2151(13) .7296(5) -.2655(12) .082(4) Uani d . 1 . C
H13A .3066(13) .7176(5) -.2530(12) .098 Uiso calc R 1 . H
H13B .1583(13) .7019(5) -.3155(12) .098 Uiso calc R 1 . H
C14 .1818(11) .7352(4) -.1461(10) .057(3) Uani d . 1 . C
H14A .1110(11) .7098(4) -.1403(10) .069 Uiso calc R 1 . H
H14B .2587(11) .7278(4) -.0785(10) .069 Uiso calc R 1 . H
C21 .3165(13) .9348(5) .0210(14) .086(4) Uani d . 1 . C
H21A .2269(13) .9489(5) .0102(14) .103 Uiso calc R 1 . H
H21B .3726(13) .9505(5) .0960(14) .103 Uiso calc R 1 . H
C22 .3662(13) .9475(5) -.0821(14) .098(5) Uani d . 1 . C
H22A .4104(13) .9832(5) -.0707(14) .117 Uiso calc R 1 . H
H22B .2940(13) .9491(5) -.1562(14) .117 Uiso calc R 1 . H
C23 .4609(13) .9036(6) -.0945(13) .095(5) Uani d . 1 . C
H23A .5518(13) .9168(6) -.0685(13) .114 Uiso calc R 1 . H
H23B .4439(13) .8904(6) -.1791(13) .114 Uiso calc R 1 . H
C24 .4345(11) .8593(4) -.0098(11) .064(4) Uani d . 1 . C
H24A .4213(11) .8237(4) -.0521(11) .077 Uiso calc R 1 . H
H24B .5086(11) .8560(4) .0623(11) .077 Uiso calc R 1 . H
C31 .3013(11) .7674(4) .2239(11) .064(4) Uani d . 1 . C
H31A .3626(11) .7985(4) .2380(11) .077 Uiso calc R 1 . H
H31B .3427(11) .7362(4) .1930(11) .077 Uiso calc R 1 . H
C32 .2630(15) .7522(5) .3396(12) .099(5) Uani d . 1 . C
H32A .2613(15) .7847(5) .3907(12) .119 Uiso calc R 1 . H
H32B .3243(15) .7252(5) .3870(12) .119 Uiso calc R 1 . H
C33 .1285(14) .7282(5) .2959(13) .083(4) Uani d . 1 . C
H33A .0708(14) .7404(5) .3471(13) .100 Uiso calc R 1 . H
H33B .1321(14) .6879(5) .2967(13) .100 Uiso calc R 1 . H
C34 .0804(12) .7499(5) .1650(13) .083(5) Uani d . 1 . C
H34A .0594(12) .7193(5) .1068(13) .100 Uiso calc R 1 . H
H34B .0014(12) .7724(5) .1573(13) .100 Uiso calc R 1 . H
C41 -.0220(14) .8997(5) .1048(11) .083(4) Uani d . 1 . C
H41A -.0331(14) .8710(5) .1625(11) .099 Uiso calc R 1 . H
H41B .0425(14) .9265(5) .1485(11) .099 Uiso calc R 1 . H
C42 -.1429(15) .9256(7) .0534(13) .144(8) Uani d . 1 . C
H42A -.1444(15) .9618(7) .0912(13) .173 Uiso calc R 1 . H
H42B -.2146(15) .9036(7) .0705(13) .173 Uiso calc R 1 . H
C43 -.1620(12) .9317(6) -.0733(11) .087(5) Uani d . 1 . C
H43A -.1490(12) .9700(6) -.0947(11) .105 Uiso calc R 1 . H
H43B -.2507(12) .9200(6) -.1166(11) .105 Uiso calc R 1 . H
C44 -.0627(12) .8960(5) -.1034(10) .079(4) Uani d . 1 . C
H44A -.1052(12) .8651(5) -.1536(10) .095 Uiso calc R 1 . H
H44B -.0113(12) .9166(5) -.1503(10) .095 Uiso calc R 1 . H
C51 .7002(13) 1.0308(5) .6398(11) .081(4) Uani d . 1 . C
H51A .7854(13) 1.0211(5) .6941(11) .098 Uiso calc R 1 . H
H51B .6305(13) 1.0134(5) .6706(11) .098 Uiso calc R 1 . H
C52 .6831(13) 1.0905(5) .6350(12) .077(4) Uani d . 1 . C
H52A .6246(13) 1.1022(5) .6859(12) .092 Uiso calc R 1 . H
H52B .7679(13) 1.1092(5) .6632(12) .092 Uiso calc R 1 . H
C53 .6266(14) 1.1018(5) .5097(14) .107(6) Uani d . 1 . C
H53A .5329(14) 1.1102(5) .4976(14) .128 Uiso calc R 1 . H
H53B .6698(14) 1.1338(5) .4839(14) .128 Uiso calc R 1 . H
C54 .6418(13) 1.0565(5) .4403(11) .089(4) Uani d . 1 . C
H54A .7007(13) 1.0657(5) .3879(11) .106 Uiso calc R 1 . H
H54B .5564(13) 1.0460(5) .3875(11) .106 Uiso calc R 1 . H

loop_
_atom_type_symbol
_atom_type_description
_atom_type_scat_dispersion_real
_atom_type_scat_dispersion_imag
_atom_type_scat_source
C C 0.0033 0.0016 'International Tables Vol C Tables 4.2.6.8 and 6.1.1.4'
H H 0.0000 0.0000 'International Tables Vol C Tables 4.2.6.8 and 6.1.1.4'
P P 0.1023 0.0942 'International Tables Vol C Tables 4.2.6.8 and 6.1.1.4'
Cl Cl 0.1484 0.1585 'International Tables Vol C Tables 4.2.6.8 and 6.1.1.4'
Rh Rh -1.1178 0.9187 'International Tables Vol C Tables 4.2.6.8 and 6.1.1.4'

loop_
_geom_angle_atom_site_label_1
_geom_angle_atom_site_label_2
_geom_angle_atom_site_label_3
_geom_angle_site_symmetry_3
_geom_angle
_geom_angle_publ_flag
Cl1 Bi1 Cl3 . 91.67(9) yes
Cl1 Bi1 Cl4 . 94.52(9) yes
Cl3 Bi1 Cl4 . 92.51(9) yes
Cl1 Bi1 O5 . 175.7(2) yes
Cl3 Bi1 O5 . 84.2(2) yes
Cl4 Bi1 O5 . 84.7(2) yes
Cl1 Bi1 Cl2 . 93.59(9) yes
Cl3 Bi1 Cl2 . 92.96(9) yes
Cl4 Bi1 Cl2 . 170.08(8) yes
O5 Bi1 Cl2 . 87.6(2) yes
Cl1 Bi1 Cl2 3_776 96.42(9) yes
Cl3 Bi1 Cl2 3_776 170.29(9) yes
Cl4 Bi1 Cl2 3_776 92.20(8) yes
O5 Bi1 Cl2 3_776 87.8(2) yes
Cl2 Bi1 Cl2 3_776 81.22(9) yes
Bi1 Cl2 Bi1 3_776 98.78(9) yes
O3 Li1 O4 . 107.4(10) ?
O3 Li1 O2 . 112.2(10) ?
O4 Li1 O2 . 108.4(9) ?
O3 Li1 O1 . 111.5(9) ?
O4 Li1 O1 . 109.1(10) ?
O2 Li1 O1 . 108.2(10) ?
C11 O1 C14 . 110.5(8) ?
C11 O1 Li1 . 124.2(8) ?
C14 O1 Li1 . 120.3(8) ?
C24 O2 C21 . 105.6(8) ?
C24 O2 Li1 . 124.3(8) ?
C21 O2 Li1 . 124.8(9) ?
C31 O3 C34 . 109.9(8) ?
C31 O3 Li1 . 125.0(9) ?
C34 O3 Li1 . 124.8(10) ?
C44 O4 C41 . 108.1(8) ?
C44 O4 Li1 . 122.9(9) ?
C41 O4 Li1 . 128.9(9) ?
C54 O5 C51 . 106.7(9) ?
C54 O5 Bi1 . 124.7(7) ?
C51 O5 Bi1 . 123.1(6) ?
O1 C11 C12 . 106.6(9) ?
C13 C12 C11 . 107.5(11) ?
C12 C13 C14 . 109.2(10) ?
O1 C14 C13 . 104.3(8) ?
C22 C21 O2 . 103.9(11) ?
C21 C22 C23 . 108.1(12) ?
C22 C23 C24 . 102.9(11) ?
O2 C24 C23 . 106.4(9) ?
O3 C31 C32 . 104.7(10) ?
C31 C32 C33 . 104.0(10) ?
C32 C33 C34 . 104.1(11) ?
O3 C34 C33 . 106.3(10) ?
C42 C41 O4 . 106.1(10) ?
C41 C42 C43 . 110.8(12) ?
C42 C43 C44 . 104.0(11) ?
O4 C44 C43 . 108.8(10) ?
O5 C51 C52 . 106.6(11) ?
C53 C52 C51 . 104.3(12) ?
C53 C54 O5 . 109.8(10) ?
C54 C53 C52 . 109.3(11) ?

loop_
_geom_bond_atom_site_label_1
_geom_bond_atom_site_label_2
_geom_bond_site_symmetry_2
_geom_bond_distance
_geom_bond_publ_flag
Bi1 Cl1 . 2.558(3) yes
Bi1 Cl3 . 2.565(3) yes
Bi1 Cl4 . 2.576(3) yes
Bi1 O5 . 2.588(7) yes
Bi1 Cl2 . 2.896(3) yes
Bi1 Cl2 3_776 2.924(3) yes
Cl2 Bi1 3_776 2.924(3) ?
Li1 O3 . 1.90(2) yes
Li1 O4 . 1.93(2) yes
Li1 O2 . 1.91(2) yes
Li1 O1 . 1.94(2) yes
O1 C11 . 1.419(10) ?
O1 C14 . 1.456(10) ?
O2 C24 . 1.440(11) ?
O2 C21 . 1.463(12) ?
O3 C31 . 1.404(11) ?
O3 C34 . 1.420(12) ?
O4 C44 . 1.415(11) ?
O4 C41 . 1.430(11) ?
O5 C54 . 1.400(11) ?
O5 C51 . 1.454(12) ?
C11 C12 . 1.473(13) ?
C12 C13 . 1.414(15) ?
C13 C14 . 1.491(14) ?
C21 C22 . 1.433(15) ?
C22 C23 . 1.50(2) ?
C23 C24 . 1.526(14) ?
C31 C32 . 1.517(15) ?
C32 C33 . 1.51(2) ?
C33 C34 . 1.54(2) ?
C41 C42 . 1.421(15) ?
C42 C43 . 1.41(2) ?
C43 C44 . 1.473(14) ?
C51 C52 . 1.476(14) ?
C52 C53 . 1.431(15) ?
C54 C53 . 1.396(15) ?
